data_4316574
loop_
_publ_author_name
'Xiaoliang Zhao'
'Haiyan He'
'Fangna Dai'
'Daofeng Sun'
'Yanxiong Ke'

_publ_section_title
;
 Supramolecular Isomerism in Honeycomb Metal-Organic Frameworks Driven by
 CH...\p Interactions: Homochiral Crystallization from an Achiral Ligand
 through Chiral Inducement
;
_journal_name_full 'Inorganic Chemistry'
_journal_page_first 8650
_journal_page_last 8652
_journal_paper_doi 10.1021/ic100603g
_journal_volume 49
_journal_year 2010
_chemical_formula_moiety '(C30 H25 O8 Zn2), (N O3), 2(H2 O), 0.5(C5 H11 N O)'
_chemical_formula_sum 'C32.5 H34.5 N1.5 O13.5 Zn2'
_chemical_formula_weight 792.86
_chemical_name_systematic
; 
 ? 
;
_space_group_IT_number 178
_symmetry_cell_setting hexagonal
_symmetry_space_group_name_Hall 'P 61 2 (0 0 5)'
_symmetry_space_group_name_H-M 'P 61 2 2'
_atom_sites_solution_hydrogens geom
_atom_sites_solution_primary direct
_atom_sites_solution_secondary difmap
_audit_creation_method SHELXL-97
_cell_angle_alpha 90.00
_cell_angle_beta 90.00
_cell_angle_gamma 120.00
_cell_formula_units_Z 6
_cell_length_a 16.5812(11)
_cell_length_b 16.5812(11)
_cell_length_c 28.105(4)
_cell_measurement_reflns_used 2464
_cell_measurement_temperature 293(2)
_cell_measurement_theta_max 17.67
_cell_measurement_theta_min 2.46
_cell_volume 6691.8(11)
_computing_cell_refinement 'Bruker SMART'
_computing_data_collection 'Bruker SMART APEXII'
_computing_data_reduction 'Bruker SAINT+ (Bruker, 2001)'
_computing_molecular_graphics 'Bruker SHELXTL (Bruker, 2001)'
_computing_publication_material 'Bruker SHELXTL'
_computing_structure_refinement 'SHELXL-97 (Sheldrick, 2008)'
_computing_structure_solution 'SHELXS-97 (Sheldrick, 2008)'
_diffrn_ambient_temperature 293(2)
_diffrn_measured_fraction_theta_full 0.992
_diffrn_measured_fraction_theta_max 0.992
_diffrn_measurement_device_type 'Bruker SMART APEXII'
_diffrn_measurement_method 'phi and omega scans'
_diffrn_radiation_monochromator graphite
_diffrn_radiation_source 'fine-focus sealed tube'
_diffrn_radiation_type MoK\a
_diffrn_radiation_wavelength 0.71073
_diffrn_reflns_av_R_equivalents 0.1799
_diffrn_reflns_av_sigmaI/netI 0.0690
_diffrn_reflns_limit_h_max 16
_diffrn_reflns_limit_h_min -16
_diffrn_reflns_limit_k_max 14
_diffrn_reflns_limit_k_min -16
_diffrn_reflns_limit_l_max 28
_diffrn_reflns_limit_l_min -28
_diffrn_reflns_number 22788
_diffrn_reflns_theta_full 20.93
_diffrn_reflns_theta_max 20.93
_diffrn_reflns_theta_min 1.42
_exptl_absorpt_coefficient_mu 1.128
_exptl_absorpt_correction_T_max 0.8974
_exptl_absorpt_correction_T_min 0.8516
_exptl_absorpt_correction_type multi-scan
_exptl_absorpt_process_details sadabs
_exptl_crystal_colour colorless
_exptl_crystal_density_diffrn 1.180
_exptl_crystal_density_method 'not measured'
_exptl_crystal_description prism
_exptl_crystal_F_000 2448
_exptl_crystal_size_max 0.15
_exptl_crystal_size_mid 0.12
_exptl_crystal_size_min 0.10
_platon_squeeze_details
;
;
_refine_diff_density_max 0.444
_refine_diff_density_min -0.401
_refine_diff_density_rms 0.080
_refine_ls_abs_structure_details 'Flack H D (1983), Acta Cryst. A39, 876-881'
_refine_ls_abs_structure_Flack 0.15(8)
_refine_ls_extinction_method none
_refine_ls_goodness_of_fit_ref 1.126
_refine_ls_hydrogen_treatment constr
_refine_ls_matrix_type full
_refine_ls_number_parameters 187
_refine_ls_number_reflns 2375
_refine_ls_number_restraints 6
_refine_ls_restrained_S_all 1.129
_refine_ls_R_factor_all 0.0927
_refine_ls_R_factor_gt 0.0787
_refine_ls_shift/su_max 0.000
_refine_ls_shift/su_mean 0.000
_refine_ls_structure_factor_coef Fsqd
_refine_ls_weighting_details 'calc w=1/[\s^2^(Fo^2^)+(0.1201P)^2^+7.5175P] where P=(Fo^2^+2Fc^2^)/3'
_refine_ls_weighting_scheme calc
_refine_ls_wR_factor_gt 0.2129
_refine_ls_wR_factor_ref 0.2223
_reflns_number_gt 1872
_reflns_number_total 2375
_reflns_threshold_expression >2sigma(I)
_cod_data_source_file ic100603g_si_004.cif
_cod_data_source_block beta1
_cod_original_formula_sum 'C32.50 H34.50 N1.50 O13.50 Zn2'
_cod_database_code 4316574

loop_
_symmetry_equiv_pos_as_xyz
'x, y, z'
'x-y, x, z+1/6'
'-y, x-y, z+1/3'
'-x, -y, z+1/2'
'-x+y, -x, z+2/3'
'y, -x+y, z+5/6'
'x-y, -y, -z'
'-x, -x+y, -z+2/3'
'y, x, -z+1/3'
'-y, -x, -z+5/6'
'-x+y, y, -z+1/2'
'x, x-y, -z+1/6'

loop_
_atom_site_label
_atom_site_type_symbol
_atom_site_fract_x
_atom_site_fract_y
_atom_site_fract_z
_atom_site_U_iso_or_equiv
_atom_site_adp_type
_atom_site_occupancy
_atom_site_symmetry_multiplicity
_atom_site_calc_flag
_atom_site_refinement_flags
_atom_site_disorder_assembly
_atom_site_disorder_group
Zn1 Zn 0.43139(9) 0.56261(9) 0.47719(3) 0.0574(5) Uani 1 1 d . . .
O1 O 0.3781(7) 0.4399(6) 0.4566(3) 0.088(3) Uani 1 1 d . . .
O2 O 0.3672(7) 0.4367(6) 0.3766(3) 0.097(3) Uani 1 1 d . . .
O3 O 0.3553(8) -0.3881(8) 0.3783(3) 0.100(3) Uani 1 1 d . . .
O4 O 0.4642(12) 0.5720(12) 0.5474(4) 0.205(7) Uani 1 1 d . . .
C1 C 0.3501(8) 0.3936(9) 0.4165(5) 0.077(4) Uani 1 1 d . . .
C2 C 0.2999(8) 0.2935(8) 0.4151(4) 0.068(3) Uani 1 1 d . . .
C3 C 0.2854(10) 0.2430(8) 0.4590(4) 0.071(4) Uani 1 1 d . . .
H3 H 0.3132 0.2741 0.4871 0.086 Uiso 1 1 calc R . .
C4 C 0.2314(9) 0.1510(9) 0.4583(4) 0.063(3) Uani 1 1 d . . .
H4 H 0.2126 0.1198 0.4872 0.076 Uiso 1 1 calc R . .
C5 C 0.2020(6) 0.0996(7) 0.4178(3) 0.043(2) Uani 1 1 d . . .
C6 C 0.2178(8) 0.1457(7) 0.3763(4) 0.063(3) Uani 1 1 d . . .
H6 H 0.1930 0.1117 0.3485 0.075 Uiso 1 1 calc R . .
C7 C 0.2721(10) 0.2459(7) 0.3734(4) 0.075(4) Uani 1 1 d . . .
H7 H 0.2873 0.2766 0.3442 0.090 Uiso 1 1 calc R . .
C8 C 0.0521(4) -0.0521(4) 0.4167 0.043(3) Uani 1 2 d S . .
C9 C 0.1493(7) -0.0034(7) 0.4175(3) 0.047(2) Uani 1 1 d . . .
C10 C 0.1997(8) -0.0494(9) 0.4196(4) 0.061(3) Uani 1 1 d . . .
C11 C 0.1520(5) -0.1520(5) 0.4167 0.055(4) Uani 1 2 d S . .
C12 C -0.0018(5) 0.0018(5) 0.4167 0.067(4) Uani 1 2 d S . .
H12A H 0.0252 0.0511 0.3936 0.100 Uiso 0.50 1 calc PR . .
H12B H 0.0018 0.0277 0.4477 0.100 Uiso 0.50 1 calc PR . .
H12C H -0.0658 -0.0400 0.4087 0.100 Uiso 0.50 1 calc PR . .
C13 C 0.3048(8) 0.0056(10) 0.4217(4) 0.080(4) Uani 1 1 d . . .
H13A H 0.3296 -0.0318 0.4098 0.120 Uiso 1 1 calc R . .
H13B H 0.3244 0.0230 0.4540 0.120 Uiso 1 1 calc R . .
H13C H 0.3271 0.0607 0.4025 0.120 Uiso 1 1 calc R . .
C14 C 0.2017(5) -0.2017(5) 0.4167 0.068(5) Uani 1 2 d S . .
C15 C 0.2386(11) -0.2167(12) 0.4586(4) 0.109(5) Uani 1 1 d . . .
H15 H 0.2276 -0.1963 0.4874 0.131 Uiso 1 1 calc R . .
C16 C 0.2930(12) -0.2628(11) 0.4586(5) 0.098(4) Uani 1 1 d U . .
H16 H 0.3222 -0.2670 0.4860 0.117 Uiso 1 1 calc R . .
C17 C 0.2995(5) -0.2995(5) 0.4167 0.079(6) Uani 1 2 d S . .
C18 C 0.3518(5) -0.3518(5) 0.4167 0.064(4) Uani 1 2 d S . .

loop_
_atom_site_aniso_label
_atom_site_aniso_U_11
_atom_site_aniso_U_22
_atom_site_aniso_U_33
_atom_site_aniso_U_23
_atom_site_aniso_U_13
_atom_site_aniso_U_12
Zn1 0.0670(10) 0.0640(9) 0.0522(7) -0.0004(7) -0.0012(7) 0.0409(8)
O1 0.100(8) 0.058(5) 0.100(6) -0.014(5) -0.021(6) 0.035(6)
O2 0.083(7) 0.087(7) 0.083(6) 0.026(5) 0.004(6) 0.014(6)
O3 0.136(9) 0.126(9) 0.101(6) 0.008(6) 0.018(6) 0.114(8)
O4 0.238(18) 0.211(15) 0.105(8) -0.024(10) -0.013(10) 0.067(15)
C1 0.042(7) 0.078(9) 0.089(9) -0.015(9) 0.010(9) 0.015(7)
C2 0.054(7) 0.061(8) 0.087(9) 0.016(8) 0.031(8) 0.028(7)
C3 0.090(10) 0.046(7) 0.051(7) -0.012(6) -0.013(7) 0.014(7)
C4 0.070(9) 0.084(10) 0.060(7) 0.006(7) 0.014(7) 0.058(8)
C5 0.026(5) 0.058(7) 0.040(5) -0.008(6) 0.006(5) 0.017(5)
C6 0.067(8) 0.049(7) 0.052(7) -0.018(6) -0.011(6) 0.013(7)
C7 0.130(12) 0.036(7) 0.047(7) 0.012(5) -0.024(8) 0.032(8)
C8 0.047(7) 0.047(7) 0.052(8) 0.014(8) 0.014(8) 0.037(8)
C9 0.052(7) 0.063(7) 0.048(5) -0.002(5) 0.003(6) 0.045(6)
C10 0.072(8) 0.082(9) 0.043(6) -0.005(8) 0.011(6) 0.048(7)
C11 0.089(10) 0.089(10) 0.023(7) 0.002(8) 0.002(8) 0.071(11)
C12 0.034(6) 0.034(6) 0.127(12) 0.006(8) 0.006(8) 0.013(8)
C13 0.057(8) 0.142(13) 0.072(7) -0.053(9) -0.028(7) 0.073(9)
C14 0.103(11) 0.103(11) 0.040(9) -0.008(9) -0.008(9) 0.082(12)
C15 0.129(13) 0.200(18) 0.052(6) -0.031(9) -0.009(8) 0.122(14)
C16 0.114(6) 0.095(6) 0.099(6) 0.003(4) 0.002(4) 0.063(5)
C17 0.124(14) 0.124(14) 0.053(10) 0.037(11) 0.037(11) 0.111(15)
C18 0.067(9) 0.067(9) 0.072(11) -0.002(9) -0.002(9) 0.044(10)

loop_
_atom_type_symbol
_atom_type_description
_atom_type_scat_dispersion_real
_atom_type_scat_dispersion_imag
_atom_type_scat_source
C C 0.0033 0.0016 'International Tables Vol C Tables 4.2.6.8 and 6.1.1.4'
H H 0.0000 0.0000 'International Tables Vol C Tables 4.2.6.8 and 6.1.1.4'
O O 0.0106 0.0060 'International Tables Vol C Tables 4.2.6.8 and 6.1.1.4'
Zn Zn 0.2839 1.4301 'International Tables Vol C Tables 4.2.6.8 and 6.1.1.4'

loop_
_geom_angle_atom_site_label_1
_geom_angle_atom_site_label_2
_geom_angle_atom_site_label_3
_geom_angle
_geom_angle_site_symmetry_1
_geom_angle_site_symmetry_3
_geom_angle_publ_flag
O1 Zn1 O3 122.0(4) . 10_565 ?
O1 Zn1 O2 109.5(4) . 10_665 ?
O3 Zn1 O2 100.6(4) 10_565 10_665 ?
O1 Zn1 O4 110.5(6) . . ?
O3 Zn1 O4 116.0(6) 10_565 . ?
O2 Zn1 O4 93.5(6) 10_665 . ?
C1 O1 Zn1 138.1(9) . . ?
C1 O2 Zn1 135.4(9) . 10_665 ?
C18 O3 Zn1 131.8(9) . 10_655 ?
O2 C1 O1 120.7(12) . . ?
O2 C1 C2 117.3(13) . . ?
O1 C1 C2 122.0(13) . . ?
C7 C2 C3 119.5(10) . . ?
C7 C2 C1 121.6(12) . . ?
C3 C2 C1 118.7(13) . . ?
C4 C3 C2 118.3(11) . . ?
C4 C3 H3 120.8 . . ?
C2 C3 H3 120.8 . . ?
C3 C4 C5 123.9(11) . . ?
C3 C4 H4 118.0 . . ?
C5 C4 H4 118.0 . . ?
C6 C5 C4 117.6(10) . . ?
C6 C5 C9 119.0(8) . . ?
C4 C5 C9 123.3(9) . . ?
C5 C6 C7 122.4(10) . . ?
C5 C6 H6 118.8 . . ?
C7 C6 H6 118.8 . . ?
C2 C7 C6 117.0(10) . . ?
C2 C7 H7 121.5 . . ?
C6 C7 H7 121.5 . . ?
C9 C8 C9 120.2(11) . 10 ?
C9 C8 C12 119.9(5) . . ?
C9 C8 C12 119.9(5) 10 . ?
C8 C9 C10 121.4(9) . . ?
C8 C9 C5 120.9(8) . . ?
C10 C9 C5 117.7(9) . . ?
C9 C10 C11 120.5(9) . . ?
C9 C10 C13 120.0(11) . . ?
C11 C10 C13 119.4(9) . . ?
C14 C11 C10 122.2(6) . . ?
C14 C11 C10 122.2(6) . 10 ?
C10 C11 C10 115.6(11) . 10 ?
C8 C12 H12A 109.5 . . ?
C8 C12 H12B 109.5 . . ?
H12A C12 H12B 109.5 . . ?
C8 C12 H12C 109.5 . . ?
H12A C12 H12C 109.5 . . ?
H12B C12 H12C 109.5 . . ?
C10 C13 H13A 109.5 . . ?
C10 C13 H13B 109.5 . . ?
H13A C13 H13B 109.5 . . ?
C10 C13 H13C 109.5 . . ?
H13A C13 H13C 109.5 . . ?
H13B C13 H13C 109.5 . . ?
C11 C14 C15 122.0(7) . . ?
C11 C14 C15 122.0(7) . 10 ?
C15 C14 C15 116.0(15) . 10 ?
C14 C15 C16 122.4(12) . . ?
C14 C15 H15 118.8 . . ?
C16 C15 H15 118.8 . . ?
C17 C16 C15 116.6(13) . . ?
C17 C16 H16 121.7 . . ?
C15 C16 H16 121.7 . . ?
C16 C17 C16 125.6(17) . 10 ?
C16 C17 C18 117.2(8) . . ?
C16 C17 C18 117.2(8) 10 . ?
O3 C18 O3 125.7(15) 10 . ?
O3 C18 C17 117.1(7) 10 . ?
O3 C18 C17 117.1(7) . . ?

loop_
_geom_bond_atom_site_label_1
_geom_bond_atom_site_label_2
_geom_bond_distance
_geom_bond_site_symmetry_2
_geom_bond_publ_flag
Zn1 O1 1.860(8) . ?
Zn1 O3 1.932(8) 10_565 ?
Zn1 O2 1.981(9) 10_665 ?
Zn1 O4 2.031(12) . ?
O1 C1 1.310(14) . ?
O2 C1 1.283(15) . ?
O3 C18 1.250(10) . ?
C1 C2 1.439(16) . ?
C2 C7 1.360(15) . ?
C2 C3 1.441(15) . ?
C3 C4 1.329(15) . ?
C3 H3 0.9300 . ?
C4 C5 1.357(14) . ?
C4 H4 0.9300 . ?
C5 C6 1.347(13) . ?
C5 C9 1.479(13) . ?
C6 C7 1.443(14) . ?
C6 H6 0.9300 . ?
C7 H7 0.9300 . ?
C8 C9 1.395(11) . ?
C8 C12 1.55(2) . ?
C9 C10 1.387(14) . ?
C10 C11 1.476(14) . ?
C10 C13 1.510(16) . ?
C11 C14 1.43(2) . ?
C12 H12A 0.9600 . ?
C12 H12B 0.9600 . ?
C12 H12C 0.9600 . ?
C13 H13A 0.9600 . ?
C13 H13B 0.9600 . ?
C13 H13C 0.9600 . ?
C14 C15 1.406(15) . ?
C15 C16 1.44(2) . ?
C15 H15 0.9300 . ?
C16 C17 1.355(15) . ?
C16 H16 0.9300 . ?
C17 C18 1.50(2) . ?
C18 O3 1.250(10) 10 ?

loop_
_geom_torsion_atom_site_label_1
_geom_torsion_atom_site_label_2
_geom_torsion_atom_site_label_3
_geom_torsion_atom_site_label_4
_geom_torsion
_geom_torsion_site_symmetry_1
_geom_torsion_site_symmetry_2
_geom_torsion_site_symmetry_3
_geom_torsion_site_symmetry_4
_geom_torsion_publ_flag
O3 Zn1 O1 C1 44.3(14) 10_565 . . . ?
O2 Zn1 O1 C1 -72.4(13) 10_665 . . . ?
O4 Zn1 O1 C1 -174.0(13) . . . . ?
Zn1 O2 C1 O1 4(2) 10_665 . . . ?
Zn1 O2 C1 C2 -175.6(9) 10_665 . . . ?
Zn1 O1 C1 O2 8(2) . . . . ?
Zn1 O1 C1 C2 -172.0(9) . . . . ?
O2 C1 C2 C7 0.5(18) . . . . ?
O1 C1 C2 C7 -179.2(13) . . . . ?
O2 C1 C2 C3 175.6(12) . . . . ?
O1 C1 C2 C3 -4.2(18) . . . . ?
C7 C2 C3 C4 -11.2(19) . . . . ?
C1 C2 C3 C4 173.6(11) . . . . ?
C2 C3 C4 C5 11.9(19) . . . . ?
C3 C4 C5 C6 -9.5(16) . . . . ?
C3 C4 C5 C9 174.1(11) . . . . ?
C4 C5 C6 C7 6.1(16) . . . . ?
C9 C5 C6 C7 -177.2(11) . . . . ?
C3 C2 C7 C6 8.2(19) . . . . ?
C1 C2 C7 C6 -176.8(11) . . . . ?
C5 C6 C7 C2 -6(2) . . . . ?
C9 C8 C9 C10 -2.8(7) 10 . . . ?
C12 C8 C9 C10 177.2(7) . . . . ?
C9 C8 C9 C5 179.2(10) 10 . . . ?
C12 C8 C9 C5 -0.8(10) . . . . ?
C6 C5 C9 C8 -82.8(11) . . . . ?
C4 C5 C9 C8 93.6(11) . . . . ?
C6 C5 C9 C10 99.1(12) . . . . ?
C4 C5 C9 C10 -84.4(12) . . . . ?
C8 C9 C10 C11 5.5(14) . . . . ?
C5 C9 C10 C11 -176.5(7) . . . . ?
C8 C9 C10 C13 -178.5(8) . . . . ?
C5 C9 C10 C13 -0.5(15) . . . . ?
C9 C10 C11 C14 177.3(7) . . . . ?
C13 C10 C11 C14 1.3(10) . . . . ?
C9 C10 C11 C10 -2.7(7) . . . 10 ?
C13 C10 C11 C10 -178.7(10) . . . 10 ?
C10 C11 C14 C15 77.5(10) . . . . ?
C10 C11 C14 C15 -102.5(10) 10 . . . ?
C10 C11 C14 C15 -102.5(10) . . . 10 ?
C10 C11 C14 C15 77.5(10) 10 . . 10 ?
C11 C14 C15 C16 -176.8(11) . . . . ?
C15 C14 C15 C16 3.2(11) 10 . . . ?
C14 C15 C16 C17 -6(2) . . . . ?
C15 C16 C17 C16 3.0(10) . . . 10 ?
C15 C16 C17 C18 -177.0(11) . . . . ?
Zn1 O3 C18 O3 -18.8(7) 10_655 . . 10 ?
Zn1 O3 C18 C17 161.2(7) 10_655 . . . ?
C16 C17 C18 O3 -2.1(9) . . . 10 ?
C16 C17 C18 O3 177.9(9) 10 . . 10 ?
C16 C17 C18 O3 177.9(9) . . . . ?
C16 C17 C18 O3 -2.1(9) 10 . . . ?

loop_
_platon_squeeze_void_nr
_platon_squeeze_void_average_x
_platon_squeeze_void_average_y
_platon_squeeze_void_average_z
_platon_squeeze_void_volume
_platon_squeeze_void_count_electrons
_platon_squeeze_void_content
1 0.041 0.256 0.258 3174 796 ' '
